data_2232068
loop_
_publ_author_name
'Choi, Hyeong'
'Shim, Yong Suk'
'Lee, Sung Chun'
'Kang, Sung Kwon'
'Sung, Chang Keun'

_publ_section_title
;
 1-(2-Hydroxy-2-phenylethyl)-3-(4-methoxyphenyl)urea
;
_journal_coeditor_code TK2785
_journal_issue 10
_journal_name_full 'Acta Crystallographica Section E'
_journal_page_first o2632
_journal_paper_doi 10.1107/S1600536811036464
_journal_volume 67
_journal_year 2011
_chemical_formula_iupac 'C16 H18 N2 O3'
_chemical_formula_moiety 'C16 H18 N2 O3'
_chemical_formula_sum 'C16 H18 N2 O3'
_chemical_formula_weight 286.32
_chemical_name_systematic
;
1-(2-Hydroxy-2-phenylethyl)-3-(4-methoxyphenyl)urea
;
_space_group_IT_number 4
_symmetry_cell_setting monoclinic
_symmetry_space_group_name_Hall 'P 2yb'
_symmetry_space_group_name_H-M 'P 1 21 1'
_atom_sites_solution_hydrogens geom
_atom_sites_solution_primary direct
_atom_sites_solution_secondary difmap
_audit_creation_method 'WinGX routine CIF_UPDATE'
_cell_angle_alpha 90
_cell_angle_beta 97.009(3)
_cell_angle_gamma 90
_cell_formula_units_Z 2
_cell_length_a 6.8120(6)
_cell_length_b 8.7659(7)
_cell_length_c 12.1393(10)
_cell_measurement_reflns_used 4535
_cell_measurement_temperature 296(2)
_cell_measurement_theta_max 28.1
_cell_measurement_theta_min 2.87
_cell_volume 719.46(10)
_computing_cell_refinement 'SAINT (Bruker, 2002)'
_computing_data_collection 'SMART (Bruker, 2002)'
_computing_data_reduction 'SAINT (Bruker, 2002)'
_computing_molecular_graphics 'Ortep-3 for Windows (Farrugia, 1997)'
_computing_publication_material 'WinGX publication routines (Farrugia, 1999)'
_computing_structure_refinement 'SHELXL97 (Sheldrick, 2008)'
_computing_structure_solution 'SHELXS97 (Sheldrick, 2008)'
_diffrn_ambient_temperature 296(2)
_diffrn_measured_fraction_theta_full 0.953
_diffrn_measured_fraction_theta_max 0.953
_diffrn_measurement_device_type 'Bruker SMART CCD area-detector'
_diffrn_measurement_method '\f and \w scans'
_diffrn_radiation_monochromator graphite
_diffrn_radiation_type MoK\a
_diffrn_radiation_wavelength 0.71073
_diffrn_reflns_av_R_equivalents 0.0725
_diffrn_reflns_limit_h_max 8
_diffrn_reflns_limit_h_min -7
_diffrn_reflns_limit_k_max 10
_diffrn_reflns_limit_k_min -5
_diffrn_reflns_limit_l_max 14
_diffrn_reflns_limit_l_min -7
_diffrn_reflns_number 5017
_diffrn_reflns_theta_full 25.5
_diffrn_reflns_theta_max 25.5
_diffrn_reflns_theta_min 1.69
_exptl_absorpt_coefficient_mu 0.092
_exptl_absorpt_correction_type none
_exptl_crystal_colour colourless
_exptl_crystal_density_diffrn 1.322
_exptl_crystal_density_method 'not measured'
_exptl_crystal_description block
_exptl_crystal_F_000 304
_exptl_crystal_size_max 0.07
_exptl_crystal_size_mid 0.05
_exptl_crystal_size_min 0.03
_refine_diff_density_max 0.706
_refine_diff_density_min -0.259
_refine_ls_extinction_method none
_refine_ls_goodness_of_fit_ref 1.051
_refine_ls_hydrogen_treatment mixed
_refine_ls_matrix_type full
_refine_ls_number_parameters 201
_refine_ls_number_reflns 1947
_refine_ls_number_restraints 1
_refine_ls_restrained_S_all 1.051
_refine_ls_R_factor_all 0.0646
_refine_ls_R_factor_gt 0.0603
_refine_ls_shift/su_max 0
_refine_ls_shift/su_mean 0
_refine_ls_structure_factor_coef Fsqd
_refine_ls_weighting_details 'calc w=1/[\s^2^(Fo^2^)+(0.0819P)^2^+0.6912P] where P=(Fo^2^+2Fc^2^)/3'
_refine_ls_weighting_scheme calc
_refine_ls_wR_factor_ref 0.1655
_reflns_number_gt 1782
_reflns_number_total 1947
_reflns_threshold_expression >2\s(I)
_cod_data_source_file tk2785.cif
_cod_data_source_block I
_cod_original_sg_symbol_H-M ' P 21'
_cod_database_code 2232068
_cod_database_fobs_code 2232068

loop_
_symmetry_equiv_pos_as_xyz
'x, y, z'
'-x, y+1/2, -z'

loop_
_atom_site_type_symbol
_atom_site_label
_atom_site_fract_x
_atom_site_fract_y
_atom_site_fract_z
_atom_site_U_iso_or_equiv
_atom_site_adp_type
_atom_site_calc_flag
_atom_site_refinement_flags
_atom_site_occupancy
C C1 0.3090(6) 0.9178(6) -0.2016(4) 0.0461(12) Uani d . 1
C C2 0.2104(7) 0.7832(7) -0.1959(4) 0.0533(14) Uani d . 1
H H2 0.2401 0.7201 -0.1345 0.064 Uiso calc R 1
C C3 0.0666(8) 0.7396(7) -0.2805(4) 0.0542(13) Uani d . 1
H H3 0.0017 0.6469 -0.2758 0.065 Uiso calc R 1
C C4 0.0191(7) 0.8310(7) -0.3707(4) 0.0505(13) Uani d . 1
H H4 -0.0787 0.8012 -0.4268 0.061 Uiso calc R 1
C C5 0.1151(7) 0.9660(7) -0.3783(4) 0.0530(14) Uani d . 1
H H5 0.0838 1.0293 -0.4394 0.064 Uiso calc R 1
C C6 0.2616(7) 1.0081(7) -0.2929(5) 0.0571(14) Uani d . 1
H H6 0.3285 1.0998 -0.2983 0.069 Uiso calc R 1
C C7 0.4712(7) 0.9574(7) -0.1086(5) 0.0613(16) Uani d . 1
H H7 0.4519 0.8924 -0.0451 0.074 Uiso calc R 1
O O8 0.4713(6) 1.1060(5) -0.0726(3) 0.0631(11) Uani d . 1
H H8 0.347(10) 1.118(8) -0.071(5) 0.076 Uiso d . 1
C C9 0.6694(6) 0.9180(6) -0.1428(3) 0.0378(10) Uani d . 1
H H9A 0.6796 0.8079 -0.1485 0.045 Uiso calc R 1
H H9B 0.6782 0.9604 -0.2159 0.045 Uiso calc R 1
N N10 0.8347(5) 0.9736(5) -0.0668(3) 0.0369(9) Uani d . 1
H H10 0.876(8) 1.060(7) -0.072(4) 0.052(17) Uiso d . 1
C C11 0.9310(5) 0.8900(5) 0.0159(3) 0.0309(9) Uani d . 1
O O12 0.8885(4) 0.7545(3) 0.0342(2) 0.0365(7) Uani d . 1
N N13 1.0818(5) 0.9640(5) 0.0765(3) 0.0345(8) Uani d . 1
H H13 1.108(7) 1.048(7) 0.060(4) 0.036(14) Uiso d . 1
C C14 1.2036(6) 0.9091(5) 0.1709(3) 0.0305(9) Uani d . 1
C C15 1.3978(6) 0.9599(5) 0.1905(3) 0.0351(10) Uani d . 1
H H15 1.4482 1.0223 0.1387 0.042 Uiso calc R 1
C C16 1.5166(6) 0.9188(5) 0.2859(3) 0.0349(10) Uani d . 1
H H16 1.6459 0.9546 0.2983 0.042 Uiso calc R 1
C C17 1.4460(6) 0.8252(5) 0.3630(3) 0.0345(10) Uani d . 1
C C18 1.2540(6) 0.7706(6) 0.3442(3) 0.0383(10) Uani d . 1
H H18 1.2069 0.705 0.3951 0.046 Uiso calc R 1
C C19 1.1310(6) 0.8140(5) 0.2487(3) 0.0369(10) Uani d . 1
H H19 1.001 0.7795 0.237 0.044 Uiso calc R 1
O O20 1.5764(4) 0.7926(4) 0.4554(2) 0.0435(9) Uani d . 1
C C21 1.5099(8) 0.6908(7) 0.5350(4) 0.0520(13) Uani d . 1
H H21A 1.6131 0.6768 0.5954 0.078 Uiso calc R 1
H H21B 1.4764 0.5942 0.5005 0.078 Uiso calc R 1
H H21C 1.3954 0.7331 0.5626 0.078 Uiso calc R 1

loop_
_atom_site_aniso_label
_atom_site_aniso_U_11
_atom_site_aniso_U_22
_atom_site_aniso_U_33
_atom_site_aniso_U_12
_atom_site_aniso_U_13
_atom_site_aniso_U_23
C1 0.029(2) 0.051(3) 0.057(3) 0.014(2) 0.0003(18) -0.010(3)
C2 0.045(3) 0.067(4) 0.048(2) 0.015(3) 0.010(2) 0.003(3)
C3 0.042(3) 0.054(3) 0.069(3) -0.007(2) 0.016(2) 0.004(3)
C4 0.029(2) 0.071(4) 0.049(2) -0.004(2) -0.0010(18) -0.006(3)
C5 0.041(3) 0.062(4) 0.056(3) 0.013(3) 0.008(2) 0.014(3)
C6 0.035(3) 0.044(3) 0.094(4) 0.000(2) 0.015(3) -0.002(3)
C7 0.044(3) 0.070(4) 0.067(3) 0.006(3) -0.002(2) -0.025(3)
O8 0.0414(18) 0.065(3) 0.080(2) 0.0104(19) -0.0049(17) -0.033(2)
C9 0.029(2) 0.040(3) 0.042(2) 0.0025(19) -0.0037(16) -0.006(2)
N10 0.0314(19) 0.034(2) 0.0427(19) -0.0011(17) -0.0043(14) -0.0009(18)
C11 0.0236(18) 0.033(2) 0.0371(19) 0.0026(17) 0.0090(15) -0.0025(19)
O12 0.0340(15) 0.0310(18) 0.0438(15) -0.0032(13) 0.0016(11) -0.0008(13)
N13 0.0353(19) 0.031(2) 0.0355(17) -0.0055(17) -0.0031(14) 0.0057(17)
C14 0.030(2) 0.030(2) 0.0311(18) -0.0019(18) 0.0014(15) -0.0015(18)
C15 0.037(2) 0.037(3) 0.0305(18) -0.006(2) 0.0044(15) -0.0015(19)
C16 0.031(2) 0.039(3) 0.0342(19) -0.0056(19) 0.0017(15) -0.0048(19)
C17 0.039(2) 0.035(2) 0.0292(18) 0.004(2) 0.0013(16) -0.0045(19)
C18 0.038(2) 0.043(3) 0.0347(19) -0.005(2) 0.0052(16) 0.007(2)
C19 0.029(2) 0.040(3) 0.041(2) -0.0039(19) 0.0045(16) 0.000(2)
O20 0.0412(17) 0.049(2) 0.0375(15) -0.0036(15) -0.0045(12) 0.0146(15)
C21 0.049(3) 0.065(4) 0.041(2) -0.003(3) -0.001(2) 0.021(2)

loop_
_atom_type_symbol
_atom_type_description
_atom_type_scat_dispersion_real
_atom_type_scat_dispersion_imag
_atom_type_scat_source
C C 0.0033 0.0016 'International Tables Vol C Tables 4.2.6.8 and 6.1.1.4'
H H 0 0 'International Tables Vol C Tables 4.2.6.8 and 6.1.1.4'
N N 0.0061 0.0033 'International Tables Vol C Tables 4.2.6.8 and 6.1.1.4'
O O 0.0106 0.006 'International Tables Vol C Tables 4.2.6.8 and 6.1.1.4'

loop_
_geom_angle_atom_site_label_1
_geom_angle_atom_site_label_2
_geom_angle_atom_site_label_3
_geom_angle
C2 C1 C6 118.2(4)
C2 C1 C7 118.5(5)
C6 C1 C7 123.2(5)
C1 C2 C3 120.7(5)
C1 C2 H2 119.7
C3 C2 H2 119.7
C4 C3 C2 120.7(5)
C4 C3 H3 119.6
C2 C3 H3 119.6
C5 C4 C3 119.8(5)
C5 C4 H4 120.1
C3 C4 H4 120.1
C4 C5 C6 119.0(5)
C4 C5 H5 120.5
C6 C5 H5 120.5
C1 C6 C5 121.6(5)
C1 C6 H6 119.2
C5 C6 H6 119.2
O8 C7 C9 109.9(5)
O8 C7 C1 115.1(4)
C9 C7 C1 109.8(4)
O8 C7 H7 107.2
C9 C7 H7 107.2
C1 C7 H7 107.2
C7 O8 H8 100(5)
N10 C9 C7 113.6(4)
N10 C9 H9A 108.8
C7 C9 H9A 108.8
N10 C9 H9B 108.8
C7 C9 H9B 108.8
H9A C9 H9B 107.7
C11 N10 C9 124.1(4)
C11 N10 H10 115(4)
C9 N10 H10 121(4)
O12 C11 N10 123.2(4)
O12 C11 N13 122.4(4)
N10 C11 N13 114.4(4)
C11 N13 C14 127.5(4)
C11 N13 H13 119(3)
C14 N13 H13 113(3)
C15 C14 C19 119.0(3)
C15 C14 N13 118.8(4)
C19 C14 N13 122.0(3)
C16 C15 C14 120.7(4)
C16 C15 H15 119.7
C14 C15 H15 119.7
C17 C16 C15 120.7(4)
C17 C16 H16 119.7
C15 C16 H16 119.7
O20 C17 C16 115.8(4)
O20 C17 C18 124.5(4)
C16 C17 C18 119.7(3)
C17 C18 C19 120.1(4)
C17 C18 H18 120
C19 C18 H18 120
C14 C19 C18 119.8(4)
C14 C19 H19 120.1
C18 C19 H19 120.1
C17 O20 C21 117.1(3)
O20 C21 H21A 109.5
O20 C21 H21B 109.5
H21A C21 H21B 109.5
O20 C21 H21C 109.5
H21A C21 H21C 109.5
H21B C21 H21C 109.5

loop_
_geom_bond_atom_site_label_1
_geom_bond_atom_site_label_2
_geom_bond_distance
C1 C2 1.363(8)
C1 C6 1.369(7)
C1 C7 1.520(7)
C2 C3 1.384(7)
C2 H2 0.93
C3 C4 1.364(8)
C3 H3 0.93
C4 C5 1.361(8)
C4 H4 0.93
C5 C6 1.398(7)
C5 H5 0.93
C6 H6 0.93
C7 O8 1.374(7)
C7 C9 1.501(7)
C7 H7 0.98
O8 H8 0.86(7)
C9 N10 1.450(5)
C9 H9A 0.97
C9 H9B 0.97
N10 C11 1.347(5)
N10 H10 0.81(6)
C11 O12 1.249(5)
C11 N13 1.354(5)
N13 C14 1.415(5)
N13 H13 0.79(5)
C14 C15 1.389(5)
C14 C19 1.395(6)
C15 C16 1.377(6)
C15 H15 0.93
C16 C17 1.375(6)
C16 H16 0.93
C17 O20 1.374(4)
C17 C18 1.385(6)
C18 C19 1.398(6)
C18 H18 0.93
C19 H19 0.93
O20 C21 1.429(6)
C21 H21A 0.96
C21 H21B 0.96
C21 H21C 0.96

loop_
_geom_hbond_atom_site_label_D
_geom_hbond_atom_site_label_H
_geom_hbond_atom_site_label_A
_geom_hbond_site_symmetry_A
_geom_hbond_distance_DH
_geom_hbond_distance_HA
_geom_hbond_distance_DA
_geom_hbond_angle_DHA
O8 H8 O12 2_655 0.86(7) 2.09(7) 2.863(5) 150(6)
N10 H10 O12 2_755 0.81(6) 2.35(6) 3.098(5) 153(5)
N13 H13 O12 2_755 0.79(5) 2.14(5) 2.898(5) 161(4)

loop_
_cod_related_entry_id
_cod_related_entry_database
_cod_related_entry_code
1 ChemSpider 30657073
